data_9001945
loop_
_publ_author_name
'Gualtieri, A.'
'Artioli, G.'
'Passaglia, E.'
'Bigi, S.'
'Viani, A.'
'Hanson, J. C.'

_publ_section_title
;
 Crystal structure-crystal chemistry relationships in the zeolites erionite
 and offretite
 Sample #1 from Fitta
;
_journal_name_full 'American Mineralogist'
_journal_page_first 590
_journal_page_last 606
_journal_volume 83
_journal_year 1998
_chemical_formula_sum 'Al5.4 Ca1.52 H19.678 K0.96 Mg0.97 O51.5 Si12.6'
_chemical_name_mineral Offretite
_space_group_IT_number 187
_symmetry_space_group_name_Hall 'P -6 2'
_symmetry_space_group_name_H-M 'P -6 m 2'
_cell_angle_alpha 90
_cell_angle_beta 90
_cell_angle_gamma 120
_cell_formula_units_Z 1
_cell_length_a 13.390
_cell_length_b 13.390
_cell_length_c 7.598
_cell_volume 1179.753
_database_code_amcsd 0002006
_exptl_crystal_density_diffrn 2.063
_cod_original_formula_sum '(Si12.6 Al5.4) Ca1.52 K.96 Mg.97 O51.5 H19.678'
_cod_database_code 9001945

loop_
_space_group_symop_operation_xyz
x,y,z
x,x-y,-z
-x+y,-x,-z
-y,-x,z
-y,x-y,z
-x+y,y,-z
x,y,-z
x,x-y,z
-x+y,-x,z
-y,-x,-z
-y,x-y,-z
-x+y,y,z

loop_
_atom_site_label
_atom_site_fract_x
_atom_site_fract_y
_atom_site_fract_z
_atom_site_occupancy
_atom_site_U_iso_or_equiv
_atom_site_type_symbol
_atom_site_attached_hydrogens
Si1 -0.00140 0.23210 0.20870 0.70000 0.03900 Si 0
Al1 -0.00140 0.23210 0.20870 0.30000 0.03900 Al 0
Si2 0.08840 0.42310 0.50000 0.70000 0.02000 Si 0
Al2 0.08840 0.42310 0.50000 0.30000 0.02000 Al 0
Ca1 0.66667 0.33333 0.40210 0.40000 0.04200 Ca 0
Ca2 0.66667 0.33333 0.26640 0.36000 0.04800 Ca 0
K 0.00000 0.00000 0.50000 0.96000 0.05100 K 0
Mg 0.33333 0.66667 0.00000 0.97000 0.04300 Mg 0
O1 0.02600 0.34940 0.31600 1.00000 0.02000 O 0
O2 0.09620 0.90370 0.25000 1.00000 0.02800 O 0
O3 0.87340 0.12650 0.29260 1.00000 0.06600 O 0
O4 0.00520 0.26440 0.00000 1.00000 0.02200 O 0
O5 0.23310 0.76680 0.50000 1.00000 0.02600 O 0
O6 0.46020 0.53970 0.50000 1.00000 0.03700 O 0
Wat1 0.33333 0.66667 0.23350 1.00000 0.12000 O 2
Wat2 0.24320 0.75680 0.00000 0.81000 0.06300 O 2
Wat3 0.13500 0.51040 0.00000 0.26000 0.06000 O 2
Wat4 0.76630 0.23370 0.50000 0.85000 0.05600 O 2
Wat5 -0.43250 0.43250 0.16820 1.00000 0.06200 O 2
Wat6 -0.25390 0.25390 0.00000 0.32000 0.06000 O 2

loop_
_cod_changelog_entry_id
_cod_changelog_entry_author
_cod_changelog_entry_date
_cod_changelog_entry_text
1
;cod-tools version 3.8.0
Id: cif_guess_AMCSD_atom_types 9581 2023-05-17 12:35:41Z saulius
;
2023-05-18T11:37:04+03:00
;Derived atom types and hydrogen counts
from atom names that follow the AMCSD naming convention
(Wat == water, O-H == hydroxyl).
;

loop_
_cod_related_entry_id
_cod_related_entry_database
_cod_related_entry_code
1 AMCSD 0002006
